data_9004463
loop_
_publ_author_name
'Camara, F.'

_publ_section_title
;
 New data on the structure of norbergite: location of hydrogen
 by X-ray diffraction
 Sample: HV47 N1
;
_journal_name_full 'The Canadian Mineralogist'
_journal_page_first 1523
_journal_page_last 1530
_journal_volume 35
_journal_year 1997
_chemical_formula_sum 'B0.015 F1.514 Fe0.021 H0.478 Mg2.979 O4.486 Si0.985'
_chemical_name_mineral Norbergite
_space_group_IT_number 62
_symmetry_space_group_name_Hall '-P 2c 2ab'
_symmetry_space_group_name_H-M 'P b n m'
_cell_angle_alpha 90
_cell_angle_beta 90
_cell_angle_gamma 90
_cell_length_a 4.711
_cell_length_b 10.275
_cell_length_c 8.805
_cell_formula_units_Z 4
_cell_volume 426.211
_database_code_amcsd 0005536
_exptl_crystal_density_diffrn 3.155
_cod_original_formula_sum '(Mg2.979 Fe.021) (Si.985 B.015) H.478 O4.486 F1.514'
_cod_database_code 9004463

loop_
_space_group_symop_operation_xyz
x,y,z
x,y,1/2-z
-x,-y,1/2+z
1/2+x,1/2-y,1/2+z
1/2-x,1/2+y,1/2-z
1/2-x,1/2+y,z
1/2+x,1/2-y,-z
-x,-y,-z

loop_
_atom_site_aniso_label
_atom_site_aniso_U_11
_atom_site_aniso_U_22
_atom_site_aniso_U_33
_atom_site_aniso_U_12
_atom_site_aniso_U_13
_atom_site_aniso_U_23
MgM2 0.00595 0.00557 0.00938 0.00035 0.00000 0.00000
FeM2 0.00595 0.00557 0.00938 0.00035 0.00000 0.00000
MgM3 0.00606 0.00613 0.00560 -0.00029 0.00056 0.00023
FeM3 0.00606 0.00613 0.00560 -0.00029 0.00056 0.00023
Si 0.00356 0.00500 0.00460 0.00007 0.00000 0.00000
B 0.00356 0.00500 0.00460 0.00007 0.00000 0.00000
O1 0.00362 0.00714 0.00632 -0.00008 0.00000 0.00000
O2 0.00607 0.00517 0.00753 0.00005 0.00000 0.00000
O3 0.00542 0.00675 0.00524 -0.00014 -0.00019 0.00116
F5 0.00999 0.00745 0.00924 0.00086 -0.00287 -0.00027
O5 0.00999 0.00745 0.00924 0.00086 -0.00287 -0.00027

loop_
_atom_site_label
_atom_site_fract_x
_atom_site_fract_y
_atom_site_fract_z
_atom_site_occupancy
_atom_site_U_iso_or_equiv
MgM2 0.99135 0.90588 0.25000 0.99300 ?
FeM2 0.99135 0.90588 0.25000 0.00700 ?
MgM3 0.98980 0.63318 0.43066 0.99300 ?
FeM3 0.98980 0.63318 0.43066 0.00700 ?
Si 0.42001 0.71963 0.25000 0.98500 ?
B 0.42001 0.71963 0.25000 0.01500 ?
H 0.89000 0.98900 -0.01300 0.23900 0.04248
O1 0.76194 0.72125 0.25000 1.00000 ?
O2 0.27753 0.57414 0.25000 1.00000 ?
O3 0.27010 0.79103 0.10426 1.00000 ?
F5 0.73479 0.96787 0.08149 0.75700 ?
O5 0.73479 0.96787 0.08149 0.24300 ?

loop_
_cod_related_entry_id
_cod_related_entry_database
_cod_related_entry_code
1 AMCSD 0005536
